data_4311280
loop_
_publ_author_name
'Rolf W. Saalfrank'
'Christian Deutscher'
'Stefan Sperner'
'Takayuki Nakajima'
'Ayuk M. Ako'
'Eveline Uller'
'Frank Hampel'
'Frank W. Heinemann'

_publ_contact_author 'Dr. Frank Hampel'
_publ_contact_author_email hampel@organik.uni-erlangen.de
_publ_section_title
;
 Six-Membered Metalla-coronands. Synthesis and Crystal Packing: Columns,
 Compartments, and 3D-Networks,
;
_journal_name_full 'Inorganic Chemistry'
_journal_page_first 4372
_journal_page_last 4382
_journal_paper_doi 10.1021/ic049799w
_journal_volume 43
_journal_year 2004
_chemical_formula_sum 'C44 H80 Cl12 Fe6 N6 O12'
_chemical_formula_weight 1645.64
_chemical_name_systematic
;
  ?
;
_space_group_IT_number 14
_symmetry_cell_setting monoclinic
_symmetry_space_group_name_Hall '-P 2yn'
_symmetry_space_group_name_H-M 'P 1 21/n 1'
_atom_sites_solution_hydrogens geom
_atom_sites_solution_primary direct
_atom_sites_solution_secondary difmap
_audit_creation_method SHELXL
_cell_angle_alpha 90.00
_cell_angle_beta 105.51(3)
_cell_angle_gamma 90.00
_cell_formula_units_Z 2
_cell_length_a 13.074(3)
_cell_length_b 11.660(2)
_cell_length_c 22.592(5)
_cell_measurement_reflns_used 15
_cell_measurement_temperature 173(2)
_cell_volume 3318.6(13)
_computing_cell_refinement 'Nonius Express'
_computing_data_collection 'Nonius Express'
_computing_data_reduction MoleN
_computing_molecular_graphics 'SHELXTL NT'
_computing_publication_material 'SHELXTL NT'
_computing_structure_refinement 'SHELXL-93 (Sheldrick, 1993)'
_computing_structure_solution 'SHELXS-86 (Sheldrick, 1990)'
_diffrn_ambient_temperature 173(2)
_diffrn_measurement_device 'Nonius MACH3'
_diffrn_radiation_monochromator graphite
_diffrn_radiation_source 'fine-focus rotating anode'
_diffrn_radiation_type MoK\a
_diffrn_radiation_wavelength 0.71073
_diffrn_reflns_av_R_equivalents 0.0366
_diffrn_reflns_av_sigmaI/netI 0.0506
_diffrn_reflns_limit_h_max 0
_diffrn_reflns_limit_h_min -15
_diffrn_reflns_limit_k_max 0
_diffrn_reflns_limit_k_min -13
_diffrn_reflns_limit_l_max 26
_diffrn_reflns_limit_l_min -25
_diffrn_reflns_number 6092
_diffrn_reflns_theta_max 24.98
_diffrn_reflns_theta_min 2.38
_exptl_absorpt_coefficient_mu 1.816
_exptl_absorpt_correction_T_max 12.8
_exptl_absorpt_correction_T_min 6.7
_exptl_absorpt_correction_type 'psi scans'
_exptl_crystal_colour yellow
_exptl_crystal_density_diffrn 1.647
_exptl_crystal_description plate
_exptl_crystal_F_000 1684
_exptl_crystal_size_max 0.60
_exptl_crystal_size_mid 0.30
_exptl_crystal_size_min 0.20
_refine_diff_density_max 0.974
_refine_diff_density_min -0.591
_refine_diff_density_rms 0.113
_refine_ls_extinction_method none
_refine_ls_goodness_of_fit_all 1.038
_refine_ls_goodness_of_fit_obs 1.004
_refine_ls_hydrogen_treatment 'riding model'
_refine_ls_matrix_type full
_refine_ls_number_parameters 403
_refine_ls_number_reflns 5819
_refine_ls_number_restraints 0
_refine_ls_restrained_S_all 1.043
_refine_ls_restrained_S_obs 1.004
_refine_ls_R_factor_all 0.0767
_refine_ls_R_factor_obs 0.0434
_refine_ls_shift/esd_max 0.153
_refine_ls_shift/esd_mean 0.006
_refine_ls_structure_factor_coef Fsqd
_refine_ls_weighting_details 'w=1/[\s^2^(Fo^2^)+(0.0454P)^2^+11.3097P] where P=(Fo^2^+2Fc^2^)/3'
_refine_ls_weighting_scheme calc
_refine_ls_wR_factor_all 0.1193
_refine_ls_wR_factor_obs 0.0969
_reflns_number_observed 4249
_reflns_number_total 5822
_reflns_observed_criterion >2sigma(I)
_cod_data_source_file ic049799wsi20040216_012135_14.cif
_cod_data_source_block eu05
_cod_depositor_comments
;
The following automatic conversions were performed:
'_symmetry_cell_setting' value 'Monoclinic' changed to 'monoclinic'
according to '/home/saulius/struct/CIF-dictionaries/cif_core.dic'
dictionary named 'cif_core.dic' version 2.4.1 from 2010-06-29.

Automatic conversion script
Id: cif_fix_enum 1527 2010-12-29 10:47:43Z saulius 

The following automatic conversions were performed:

'_refine_ls_weighting_scheme' value 'calc
w=1/[\s^2^(Fo^2^)+(0.0454P)^2^+11.3097P] where P=(Fo^2^+2Fc^2^)/3'
was changed to 'calc'. New tag '_refine_ls_weighting_details' was
created. The value of the new tag was set to
'w=1/[\s^2^(Fo^2^)+(0.0454P)^2^+11.3097P] where P=(Fo^2^+2Fc^2^)/3'.

Automatic conversion script
Id: cif_fix_values 3143 2015-03-26 13:38:13Z robertas 
;
_cod_original_cell_volume 3318.6(11)
_cod_database_code 4311280

loop_
_symmetry_equiv_pos_as_xyz
'x, y, z'
'-x+1/2, y+1/2, -z+1/2'
'-x, -y, -z'
'x-1/2, -y-1/2, z-1/2'

loop_
_atom_site_aniso_label
_atom_site_aniso_U_11
_atom_site_aniso_U_22
_atom_site_aniso_U_33
_atom_site_aniso_U_23
_atom_site_aniso_U_13
_atom_site_aniso_U_12
Fe1 0.0164(3) 0.0212(4) 0.0197(3) 0.0025(3) 0.0056(3) 0.0018(3)
Fe3 0.0159(3) 0.0198(4) 0.0182(3) 0.0007(3) 0.0054(3) 0.0001(3)
Fe2 0.0162(3) 0.0210(4) 0.0185(3) 0.0017(3) 0.0058(3) 0.0005(3)
O1 0.017(2) 0.031(2) 0.018(2) -0.0055(15) -0.0016(13) -0.0002(15)
O2 0.018(2) 0.019(2) 0.019(2) 0.0006(13) 0.0050(13) 0.0005(13)
O3 0.030(2) 0.018(2) 0.026(2) 0.0051(14) 0.0124(15) 0.0043(15)
O4 0.019(2) 0.020(2) 0.026(2) -0.0006(14) 0.0088(13) -0.0041(14)
O5 0.014(2) 0.028(2) 0.022(2) 0.0062(14) 0.0031(13) -0.0017(14)
O6 0.020(2) 0.021(2) 0.020(2) 0.0012(14) 0.0035(13) -0.0033(14)
N1 0.024(2) 0.024(2) 0.021(2) 0.003(2) 0.010(2) 0.005(2)
N2 0.015(2) 0.027(2) 0.019(2) 0.005(2) 0.003(2) 0.001(2)
N3 0.025(2) 0.025(2) 0.022(2) -0.004(2) 0.007(2) 0.001(2)
Cl1 0.0219(6) 0.0404(8) 0.0264(6) 0.0043(6) 0.0011(5) 0.0046(6)
Cl2 0.0299(6) 0.0252(7) 0.0295(6) -0.0006(5) 0.0077(5) 0.0061(5)
Cl3 0.0285(6) 0.0324(7) 0.0286(6) 0.0055(5) 0.0146(5) 0.0008(5)
C10 0.021(3) 0.026(3) 0.029(3) 0.004(2) 0.007(2) -0.002(2)
C11 0.026(3) 0.022(3) 0.025(2) 0.000(2) 0.005(2) -0.005(2)
C12 0.036(3) 0.025(3) 0.037(3) 0.011(2) 0.019(2) 0.007(2)
C13 0.043(3) 0.020(3) 0.039(3) 0.006(2) 0.024(3) 0.003(2)
C14 0.034(3) 0.042(3) 0.019(2) 0.006(2) 0.007(2) -0.004(3)
C15 0.047(3) 0.042(4) 0.028(3) 0.012(3) 0.014(3) 0.001(3)
C16 0.057(4) 0.057(5) 0.042(3) 0.009(3) 0.023(3) -0.009(4)
C20 0.019(2) 0.027(3) 0.028(3) -0.003(2) 0.005(2) -0.004(2)
C21 0.020(3) 0.028(3) 0.033(3) -0.005(2) 0.007(2) -0.003(2)
C22 0.014(2) 0.036(3) 0.029(3) 0.009(2) 0.010(2) 0.003(2)
C23 0.015(2) 0.038(3) 0.030(3) 0.006(2) 0.006(2) -0.001(2)
C24 0.022(3) 0.028(3) 0.026(3) 0.012(2) 0.003(2) 0.002(2)
C25 0.022(3) 0.040(3) 0.027(3) 0.009(2) -0.002(2) 0.000(2)
C26 0.023(3) 0.058(5) 0.072(5) 0.003(4) -0.001(3) 0.003(3)
C30 0.019(2) 0.027(3) 0.028(3) 0.001(2) 0.010(2) -0.004(2)
C31 0.027(3) 0.028(3) 0.027(3) -0.005(2) 0.011(2) -0.003(2)
C32 0.028(3) 0.034(3) 0.021(2) -0.007(2) 0.005(2) 0.002(2)
C34 0.028(3) 0.032(3) 0.033(3) -0.001(2) 0.014(2) 0.004(2)
C35 0.039(3) 0.039(3) 0.031(3) -0.005(3) 0.011(2) 0.006(3)
C36 0.052(4) 0.032(4) 0.054(4) -0.004(3) 0.020(3) 0.007(3)
C33 0.025(3) 0.029(3) 0.027(3) -0.010(2) 0.000(2) -0.002(2)
C1A 0.062(15) 0.021(12) 0.047(14) 0.011(9) -0.007(10) 0.011(10)
C2A 0.087(18) 0.039(16) 0.062(19) 0.011(11) 0.006(12) -0.011(12)
Cl1A 0.202(9) 0.082(4) 0.142(6) -0.017(4) 0.093(7) 0.022(5)
Cl2A 0.082(4) 0.078(4) 0.163(7) 0.052(4) -0.044(4) -0.039(4)
Cl1B 0.067(3) 0.065(3) 0.121(4) 0.036(3) 0.030(3) 0.014(2)
Cl2B 0.121(6) 0.075(4) 0.236(10) -0.019(5) -0.014(6) -0.058(5)
Cl1C 0.199(7) 0.074(4) 0.047(2) 0.014(2) 0.031(4) 0.049(5)
Cl2C 0.072(3) 0.092(4) 0.116(4) -0.019(3) 0.028(3) 0.015(3)

loop_
_atom_site_label
_atom_site_type_symbol
_atom_site_fract_x
_atom_site_fract_y
_atom_site_fract_z
_atom_site_U_iso_or_equiv
_atom_site_thermal_displace_type
_atom_site_occupancy
_atom_site_calc_flag
_atom_site_refinement_flags
_atom_site_disorder_group
Fe1 Fe 0.60947(5) 0.39440(6) 0.13335(3) 0.0190(2) Uani 1 d . .
Fe3 Fe 0.59174(5) 0.44411(6) -0.11330(3) 0.0178(2) Uani 1 d . .
Fe2 Fe 0.68810(5) 0.32506(6) 0.01678(3) 0.0183(2) Uani 1 d . .
O1 O 0.5589(2) 0.5359(3) 0.16442(14) 0.0231(8) Uani 1 d . .
O2 O 0.4565(2) 0.4086(3) 0.08606(14) 0.0190(7) Uani 1 d . .
O3 O 0.6377(3) 0.2582(3) 0.08411(15) 0.0235(7) Uani 1 d . .
O4 O 0.6707(2) 0.4592(3) 0.06945(14) 0.0210(7) Uani 1 d . .
O5 O 0.7263(2) 0.4206(3) -0.04853(14) 0.0214(7) Uani 1 d . .
O6 O 0.5555(2) 0.3418(3) -0.04932(14) 0.0207(7) Uani 1 d . .
N1 N 0.5381(3) 0.2467(4) 0.1730(2) 0.0224(9) Uani 1 d . .
N2 N 0.8595(3) 0.3732(4) 0.0604(2) 0.0207(9) Uani 1 d . .
N3 N 0.5596(3) 0.2769(4) -0.1644(2) 0.0237(9) Uani 1 d . .
Cl1 Cl 0.76199(9) 0.39188(12) 0.21525(5) 0.0306(3) Uani 1 d . .
Cl2 Cl 0.74027(10) 0.14500(11) -0.01032(6) 0.0283(3) Uani 1 d . .
Cl3 Cl 0.68033(10) 0.51442(11) -0.18187(6) 0.0285(3) Uani 1 d . .
C10 C 0.4238(4) 0.2353(4) 0.1372(2) 0.0253(11) Uani 1 d . .
C11 C 0.4009(4) 0.3027(4) 0.0767(2) 0.0244(11) Uani 1 d . .
C12 C 0.6022(4) 0.1465(5) 0.1642(2) 0.0311(12) Uani 1 d . .
C13 C 0.6136(4) 0.1450(5) 0.0985(2) 0.0317(12) Uani 1 d . .
C14 C 0.5453(4) 0.2646(5) 0.2396(2) 0.0317(13) Uani 1 d . .
C15 C 0.4982(5) 0.1698(5) 0.2686(2) 0.0381(14) Uani 1 d . .
C16 C 0.4195(5) 0.1855(6) 0.2942(3) 0.050(2) Uani 1 d . .
C20 C 0.7519(4) 0.5425(4) 0.0760(2) 0.0248(11) Uani 1 d . .
C21 C 0.8603(4) 0.4841(5) 0.0938(2) 0.0272(12) Uani 1 d . .
C22 C 0.9036(4) 0.3834(5) 0.0065(2) 0.0256(11) Uani 1 d . .
C23 C 0.8316(4) 0.4586(5) -0.0423(2) 0.0277(12) Uani 1 d . .
C24 C 0.9201(4) 0.2843(5) 0.1034(2) 0.0262(11) Uani 1 d . .
C25 C 1.0360(4) 0.3135(5) 0.1300(2) 0.0312(13) Uani 1 d . .
C26 C 1.1134(5) 0.2449(6) 0.1284(3) 0.053(2) Uani 1 d . .
C30 C 0.4800(4) 0.2562(4) -0.0753(2) 0.0238(11) Uani 1 d . .
C31 C 0.5134(4) 0.1959(5) -0.1275(2) 0.0264(11) Uani 1 d . .
C32 C 0.4826(4) 0.3095(5) -0.2234(2) 0.0282(12) Uani 1 d . .
C34 C 0.6601(4) 0.2302(5) -0.1748(2) 0.0299(12) Uani 1 d . .
C35 C 0.6530(5) 0.1114(5) -0.2004(2) 0.0359(13) Uani 1 d . .
C36 C 0.7165(5) 0.0294(5) -0.1763(3) 0.045(2) Uani 1 d . .
C33 C 0.3937(4) 0.3800(5) -0.2103(2) 0.0280(12) Uani 1 d . .
C1A C 1.1265(27) 0.0835(26) -0.0787(16) 0.048(6) Uani 0.50 d P .
C2A C 1.1057(34) 0.0604(32) -0.0651(19) 0.065(9) Uani 0.50 d P .
Cl1A Cl 1.1018(8) 0.1915(6) -0.0336(4) 0.133(3) Uani 0.50 d P .
Cl2A Cl 1.0161(5) 0.0371(6) -0.1320(4) 0.122(3) Uani 0.50 d P .
Cl1B Cl 1.2200(3) 0.1307(4) -0.1170(2) 0.0834(14) Uani 0.50 d P .
Cl2B Cl 1.1781(6) 0.1848(6) -0.0459(5) 0.156(4) Uani 0.50 d P .
Cl1C Cl 1.0844(7) 0.0271(5) -0.1411(2) 0.107(2) Uani 0.50 d P .
Cl2C Cl 0.9778(4) 0.0917(4) -0.0528(2) 0.0931(15) Uani 0.50 d P .
H10A H 0.3777(4) 0.2642(4) 0.1617(2) 0.112 Uiso 1 d R .
H10B H 0.4055(4) 0.1555(4) 0.1293(2) 0.112 Uiso 1 d R .
H11A H 0.4244(4) 0.2583(4) 0.0463(2) 0.112 Uiso 1 d R .
H11B H 0.3264(4) 0.3166(4) 0.0602(2) 0.112 Uiso 1 d R .
H12A H 0.5688(4) 0.0776(4) 0.1733(2) 0.112 Uiso 1 d R .
H12B H 0.6714(4) 0.1516(4) 0.1931(2) 0.112 Uiso 1 d R .
H13A H 0.6660(4) 0.0923(4) 0.0938(2) 0.112 Uiso 1 d R .
H13B H 0.5456(4) 0.1217(4) 0.0698(2) 0.112 Uiso 1 d R .
H14A H 0.5118(4) 0.3374(4) 0.2449(2) 0.112 Uiso 1 d R .
H14B H 0.6203(4) 0.2744(4) 0.2622(2) 0.112 Uiso 1 d R .
H15A H 0.5263(4) 0.0939(4) 0.2690(2) 0.112 Uiso 1 d R .
H20A H 0.7468(4) 0.5984(4) 0.1072(2) 0.112 Uiso 1 d R .
H20B H 0.7428(4) 0.5848(4) 0.0381(2) 0.112 Uiso 1 d R .
H21A H 0.9126(4) 0.5349(4) 0.0849(2) 0.112 Uiso 1 d R .
H21B H 0.8807(4) 0.4707(4) 0.1375(2) 0.112 Uiso 1 d R .
H22A H 0.9080(4) 0.3081(4) -0.0110(2) 0.112 Uiso 1 d R .
H22B H 0.9739(4) 0.4146(4) 0.0186(2) 0.112 Uiso 1 d R .
H23A H 0.8384(4) 0.5387(4) -0.0284(2) 0.112 Uiso 1 d R .
H23B H 0.8487(4) 0.4550(4) -0.0803(2) 0.112 Uiso 1 d R .
H24A H 0.9151(4) 0.2123(4) 0.0815(2) 0.112 Uiso 1 d R .
H24B H 0.8867(4) 0.2728(4) 0.1362(2) 0.112 Uiso 1 d R .
H25A H 1.0530(4) 0.3892(4) 0.1490(2) 0.112 Uiso 1 d R .
H30A H 0.4105(4) 0.2920(4) -0.0910(2) 0.112 Uiso 1 d R .
H30B H 0.4738(4) 0.2029(4) -0.0440(2) 0.112 Uiso 1 d R .
H31A H 0.5653(4) 0.1379(4) -0.1098(2) 0.112 Uiso 1 d R .
H31B H 0.4529(4) 0.1572(4) -0.1536(2) 0.112 Uiso 1 d R .
H32A H 0.4537(4) 0.2423(4) -0.2466(2) 0.112 Uiso 1 d R .
H32B H 0.5184(4) 0.3539(4) -0.2483(2) 0.112 Uiso 1 d R .
H34A H 0.7141(4) 0.2325(4) -0.1364(2) 0.112 Uiso 1 d R .
H34B H 0.6826(4) 0.2821(4) -0.2024(2) 0.112 Uiso 1 d R .
H35A H 0.5953(4) 0.0959(4) -0.2367(2) 0.112 Uiso 1 d R .
H33C H 0.4230(4) 0.4383(4) -0.1796(2) 0.112 Uiso 1 d R .
H33A H 0.3459(4) 0.3330(4) -0.1952(2) 0.112 Uiso 1 d R .
H33B H 0.3526(4) 0.4190(4) -0.2468(2) 0.112 Uiso 1 d R .
H16A H 0.3860(4) 0.2533(4) 0.2861(2) 0.058(22) Uiso 1 d R .
H16B H 0.3921(4) 0.1266(4) 0.3120(2) 0.046(18) Uiso 1 d R .
H26A H 1.1847(4) 0.2671(4) 0.1503(2) 0.066(21) Uiso 1 d R .
H26B H 1.1034(4) 0.1678(4) 0.1067(2) 0.080(25) Uiso 1 d R .
H36A H 0.7660(4) 0.0436(4) -0.1372(2) 0.053(19) Uiso 1 d R .
H36B H 0.7154(4) -0.0508(4) -0.1955(2) 0.039(16) Uiso 1 d R .

loop_
_atom_type_symbol
_atom_type_description
_atom_type_scat_dispersion_real
_atom_type_scat_dispersion_imag
_atom_type_scat_source
C C 0.0033 0.0016 'International Tables Vol C Tables 4.2.6.8 and 6.1.1.4'
H H 0.0000 0.0000 'International Tables Vol C Tables 4.2.6.8 and 6.1.1.4'
N N 0.0061 0.0033 'International Tables Vol C Tables 4.2.6.8 and 6.1.1.4'
O O 0.0106 0.0060 'International Tables Vol C Tables 4.2.6.8 and 6.1.1.4'
Cl Cl 0.1484 0.1585 'International Tables Vol C Tables 4.2.6.8 and 6.1.1.4'
Fe Fe 0.3463 0.8444 'International Tables Vol C Tables 4.2.6.8 and 6.1.1.4'

loop_
_geom_angle_atom_site_label_1
_geom_angle_atom_site_label_2
_geom_angle_atom_site_label_3
_geom_angle
_geom_angle_site_symmetry_1
_geom_angle_site_symmetry_3
_geom_angle_publ_flag
O1 Fe1 O4 100.35(14) . . ?
O1 Fe1 O2 74.91(12) . . ?
O4 Fe1 O2 96.92(13) . . ?
O1 Fe1 O3 167.49(13) . . ?
O4 Fe1 O3 74.34(13) . . ?
O2 Fe1 O3 94.27(13) . . ?
O1 Fe1 N1 106.47(14) . . ?
O4 Fe1 N1 150.75(14) . . ?
O2 Fe1 N1 79.32(14) . . ?
O3 Fe1 N1 77.02(14) . . ?
O1 Fe1 Cl1 91.43(9) . . ?
O4 Fe1 Cl1 99.02(10) . . ?
O2 Fe1 Cl1 160.65(10) . . ?
O3 Fe1 Cl1 100.53(10) . . ?
N1 Fe1 Cl1 91.85(11) . . ?
O5 Fe3 O2 100.56(13) . 3_665 ?
O5 Fe3 O1 167.98(13) . 3_665 ?
O2 Fe3 O1 74.59(13) 3_665 3_665 ?
O5 Fe3 O6 73.91(13) . . ?
O2 Fe3 O6 97.71(13) 3_665 . ?
O1 Fe3 O6 95.61(13) 3_665 . ?
O5 Fe3 N3 105.47(14) . . ?
O2 Fe3 N3 151.56(14) 3_665 . ?
O1 Fe3 N3 77.62(14) 3_665 . ?
O6 Fe3 N3 78.98(14) . . ?
O5 Fe3 Cl3 92.23(10) . . ?
O2 Fe3 Cl3 99.09(10) 3_665 . ?
O1 Fe3 Cl3 99.36(10) 3_665 . ?
O6 Fe3 Cl3 159.93(10) . . ?
N3 Fe3 Cl3 91.22(11) . . ?
O6 Fe2 O3 102.47(14) . . ?
O6 Fe2 O4 98.93(13) . . ?
O3 Fe2 O4 74.79(13) . . ?
O6 Fe2 O5 74.37(13) . . ?
O3 Fe2 O5 169.17(14) . . ?
O4 Fe2 O5 95.30(14) . . ?
O6 Fe2 N2 150.76(14) . . ?
O3 Fe2 N2 104.92(14) . . ?
O4 Fe2 N2 78.76(14) . . ?
O5 Fe2 N2 76.82(13) . . ?
O6 Fe2 Cl2 98.60(10) . . ?
O3 Fe2 Cl2 91.60(11) . . ?
O4 Fe2 Cl2 159.76(10) . . ?
O5 Fe2 Cl2 99.10(10) . . ?
N2 Fe2 Cl2 90.72(11) . . ?
C33 O1 Fe1 134.7(3) 3_665 . ?
C33 O1 Fe3 120.0(3) 3_665 3_665 ?
Fe1 O1 Fe3 105.19(14) . 3_665 ?
C11 O2 Fe3 127.4(3) . 3_665 ?
C11 O2 Fe1 113.9(3) . . ?
Fe3 O2 Fe1 105.10(14) 3_665 . ?
C13 O3 Fe2 133.4(3) . . ?
C13 O3 Fe1 121.3(3) . . ?
Fe2 O3 Fe1 105.1(2) . . ?
C20 O4 Fe1 128.6(3) . . ?
C20 O4 Fe2 113.2(3) . . ?
Fe1 O4 Fe2 105.44(15) . . ?
C23 O5 Fe3 132.6(3) . . ?
C23 O5 Fe2 121.6(3) . . ?
Fe3 O5 Fe2 105.79(14) . . ?
C30 O6 Fe2 128.2(3) . . ?
C30 O6 Fe3 112.9(3) . . ?
Fe2 O6 Fe3 105.80(14) . . ?
C12 N1 C14 111.0(4) . . ?
C12 N1 C10 112.0(4) . . ?
C14 N1 C10 109.9(4) . . ?
C12 N1 Fe1 103.9(3) . . ?
C14 N1 Fe1 111.8(3) . . ?
C10 N1 Fe1 108.1(3) . . ?
C22 N2 C24 109.5(4) . . ?
C22 N2 C21 113.1(4) . . ?
C24 N2 C21 109.9(4) . . ?
C22 N2 Fe2 102.6(3) . . ?
C24 N2 Fe2 113.7(3) . . ?
C21 N2 Fe2 107.9(3) . . ?
C32 N3 C31 112.6(4) . . ?
C32 N3 C34 111.4(4) . . ?
C31 N3 C34 111.1(4) . . ?
C32 N3 Fe3 103.1(3) . . ?
C31 N3 Fe3 108.0(3) . . ?
C34 N3 Fe3 110.2(3) . . ?
N1 C10 C11 111.3(4) . . ?
O2 C11 C10 110.0(4) . . ?
N1 C12 C13 110.1(4) . . ?
O3 C13 C12 107.3(4) . . ?
N1 C14 C15 114.5(5) . . ?
C16 C15 C14 123.3(6) . . ?
O4 C20 C21 109.8(4) . . ?
N2 C21 C20 111.8(4) . . ?
N2 C22 C23 109.9(4) . . ?
O5 C23 C22 106.8(4) . . ?
N2 C24 C25 113.8(4) . . ?
C26 C25 C24 123.7(6) . . ?
O6 C30 C31 109.4(4) . . ?
N3 C31 C30 112.4(4) . . ?
N3 C32 C33 109.5(4) . . ?
C35 C34 N3 115.5(5) . . ?
C36 C35 C34 124.0(5) . . ?
O1 C33 C32 107.7(4) 3_665 . ?
C2A C1A Cl2B 110.6(96) . . ?
C2A C1A Cl1C 101.6(91) . . ?
Cl2B C1A Cl1C 145.6(18) . . ?
C2A C1A Cl1A 79.7(87) . . ?
Cl2B C1A Cl1A 40.0(10) . . ?
Cl1C C1A Cl1A 142.7(22) . . ?
C2A C1A Cl2A 77.3(84) . . ?
Cl2B C1A Cl2A 143.7(22) . . ?
Cl1C C1A Cl2A 34.7(9) . . ?
Cl1A C1A Cl2A 113.4(20) . . ?
C2A C1A Cl1B 164.9(89) . . ?
Cl2B C1A Cl1B 73.1(13) . . ?
Cl1C C1A Cl1B 78.9(15) . . ?
Cl1A C1A Cl1B 109.2(16) . . ?
Cl2A C1A Cl1B 108.7(19) . . ?
C2A C1A Cl2C 40.4(75) . . ?
Cl2B C1A Cl2C 98.7(19) . . ?
Cl1C C1A Cl2C 98.1(17) . . ?
Cl1A C1A Cl2C 58.8(11) . . ?
Cl2A C1A Cl2C 63.6(11) . . ?
Cl1B C1A Cl2C 154.7(16) . . ?
C1A C2A Cl2A 84.5(85) . . ?
C1A C2A Cl1C 60.5(83) . . ?
Cl2A C2A Cl1C 33.6(9) . . ?
C1A C2A Cl1A 82.2(83) . . ?
Cl2A C2A Cl1A 115.8(25) . . ?
Cl1C C2A Cl1A 127.8(19) . . ?
C1A C2A Cl2B 52.5(79) . . ?
Cl2A C2A Cl2B 124.8(18) . . ?
Cl1C C2A Cl2B 112.1(15) . . ?
Cl1A C2A Cl2B 37.8(10) . . ?
C1A C2A Cl2C 128.5(86) . . ?
Cl2A C2A Cl2C 73.6(18) . . ?
Cl1C C2A Cl2C 107.0(24) . . ?
Cl1A C2A Cl2C 67.6(17) . . ?
Cl2B C2A Cl2C 105.1(24) . . ?
Cl2B Cl1A C1A 58.0(12) . . ?
Cl2B Cl1A C2A 72.6(13) . . ?
C1A Cl1A C2A 18.1(14) . . ?
Cl2B Cl1A Cl2C 130.8(7) . . ?
C1A Cl1A Cl2C 72.8(11) . . ?
C2A Cl1A Cl2C 58.9(14) . . ?
Cl1C Cl2A C2A 75.6(15) . . ?
Cl1C Cl2A C1A 62.4(13) . . ?
C2A Cl2A C1A 18.2(14) . . ?
Cl1C Cl2A Cl2C 131.5(7) . . ?
C2A Cl2A Cl2C 56.2(15) . . ?
C1A Cl2A Cl2C 69.4(12) . . ?
C1A Cl1B Cl2B 46.2(13) . . ?
C1A Cl1B Cl1C 45.4(13) . . ?
Cl2B Cl1B Cl1C 89.8(3) . . ?
Cl1A Cl2B C1A 82.0(14) . . ?
Cl1A Cl2B C2A 69.6(15) . . ?
C1A Cl2B C2A 16.9(21) . . ?
Cl1A Cl2B Cl1B 134.8(8) . . ?
C1A Cl2B Cl1B 60.7(13) . . ?
C2A Cl2B Cl1B 77.0(14) . . ?
Cl2A Cl1C C1A 82.9(14) . . ?
Cl2A Cl1C C2A 70.9(15) . . ?
C1A Cl1C C2A 17.8(16) . . ?
Cl2A Cl1C Cl1B 129.4(8) . . ?
C1A Cl1C Cl1B 55.7(11) . . ?
C2A Cl1C Cl1B 73.0(11) . . ?
C2A Cl2C Cl1A 53.5(13) . . ?
C2A Cl2C Cl2A 50.2(14) . . ?
Cl1A Cl2C Cl2A 89.8(3) . . ?
C2A Cl2C C1A 11.1(14) . . ?
Cl1A Cl2C C1A 48.4(10) . . ?
Cl2A Cl2C C1A 47.0(10) . . ?

loop_
_geom_bond_atom_site_label_1
_geom_bond_atom_site_label_2
_geom_bond_distance
_geom_bond_site_symmetry_2
_geom_bond_publ_flag
Fe1 O1 1.975(3) . ?
Fe1 O4 1.978(3) . ?
Fe1 O2 2.007(3) . ?
Fe1 O3 2.029(3) . ?
Fe1 N1 2.255(4) . ?
Fe1 Cl1 2.330(2) . ?
Fe3 O5 1.983(3) . ?
Fe3 O2 1.983(3) 3_665 ?
Fe3 O1 2.013(3) 3_665 ?
Fe3 O6 2.026(3) . ?
Fe3 N3 2.248(4) . ?
Fe3 Cl3 2.3180(14) . ?
Fe2 O6 1.972(3) . ?
Fe2 O3 1.972(3) . ?
Fe2 O4 2.014(3) . ?
Fe2 O5 2.015(3) . ?
Fe2 N2 2.264(4) . ?
Fe2 Cl2 2.3390(15) . ?
O1 C33 1.441(6) 3_665 ?
O1 Fe3 2.013(3) 3_665 ?
O2 C11 1.420(6) . ?
O2 Fe3 1.983(3) 3_665 ?
O3 C13 1.415(6) . ?
O4 C20 1.418(6) . ?
O5 C23 1.418(6) . ?
O6 C30 1.416(6) . ?
N1 C12 1.482(6) . ?
N1 C14 1.497(6) . ?
N1 C10 1.503(6) . ?
N2 C22 1.486(6) . ?
N2 C24 1.495(6) . ?
N2 C21 1.496(6) . ?
N3 C32 1.488(6) . ?
N3 C31 1.492(6) . ?
N3 C34 1.498(6) . ?
C10 C11 1.535(7) . ?
C12 C13 1.532(7) . ?
C14 C15 1.498(8) . ?
C15 C16 1.321(9) . ?
C20 C21 1.526(7) . ?
C22 C23 1.521(7) . ?
C24 C25 1.512(7) . ?
C25 C26 1.298(8) . ?
C30 C31 1.532(7) . ?
C32 C33 1.516(7) . ?
C34 C35 1.494(8) . ?
C35 C36 1.288(8) . ?
C33 O1 1.441(6) 3_665 ?
C1A C2A 0.53(4) . ?
C1A Cl2B 1.46(4) . ?
C1A Cl1C 1.52(4) . ?
C1A Cl1A 1.70(4) . ?
C1A Cl2A 1.70(4) . ?
C1A Cl1B 1.76(3) . ?
C1A Cl2C 2.18(3) . ?
C2A Cl2A 1.67(5) . ?
C2A Cl1C 1.71(4) . ?
C2A Cl1A 1.69(5) . ?
C2A Cl2B 1.72(4) . ?
C2A Cl2C 1.80(4) . ?
Cl1A Cl2B 1.106(10) . ?
Cl1A Cl2C 1.948(10) . ?
Cl2A Cl1C 0.975(8) . ?
Cl2A Cl2C 2.081(11) . ?
Cl1B Cl2B 1.935(12) . ?
Cl1B Cl1C 2.094(10) . ?
